data_7242130
loop_
_publ_author_name
'Tan, Sang Loon'
'Tiekink, Edward R. T.'

_publ_section_title
;
 Non-covalent interactions involving remote substituents influence the
 topologies of supramolecular chains featuring
 hydroxyl-O--H&#x22EF;O(hydroxyl) hydrogen bonding in crystals of
 (HOCH2CH2)2NC(&#xE001;S)N(H)(C6H4Y-4) for Y = H, Me, Cl and NO2
;
_journal_issue 8
_journal_name_full CrystEngComm
_journal_page_first 1723
_journal_page_last 1743
_journal_paper_doi 10.1039/D0CE01810D
_journal_volume 23
_journal_year 2021
_chemical_formula_moiety 'C11 H16 N2 O2 S'
_chemical_formula_sum 'C11 H16 N2 O2 S'
_chemical_formula_weight 240.32
_space_group_crystal_system monoclinic
_space_group_IT_number 14
_space_group_name_Hall '-P 2yn'
_space_group_name_H-M_alt 'P 1 21/n 1'
_atom_sites_solution_hydrogens mixed
_atom_sites_solution_primary direct
_atom_sites_solution_secondary difmap
_audit_creation_method SHELXL-2018/3
_audit_update_record
;
2020-11-29 deposited with the CCDC.	2021-01-19 downloaded from the CCDC.
;
_cell_angle_alpha 90
_cell_angle_beta 98.5440(10)
_cell_angle_gamma 90
_cell_formula_units_Z 8
_cell_length_a 13.48850(10)
_cell_length_b 11.17670(10)
_cell_length_c 16.4909(2)
_cell_measurement_reflns_used 6177
_cell_measurement_temperature 100(2)
_cell_measurement_theta_max 76.3934
_cell_measurement_theta_min 2.7073
_cell_volume 2458.53(4)
_computing_cell_refinement 'CrysAlis PRO (Agilent, 2013)'
_computing_data_collection 'CrysAlis PRO (Agilent, 2013)'
_computing_data_reduction 'CrysAlis PRO (Agilent, 2013)'
_computing_molecular_graphics
;
ORTEP-3 for Windows (Farrugia, 2012) and DIAMOND (Brandenburg, 2006)
;
_computing_publication_material 'SHELXL-2018/3 (Sheldrick, 2015)'
_computing_structure_refinement 'SHELXL-2018/3 (Sheldrick, 2015)'
_computing_structure_solution 'SHELXS (Sheldrick, 2015)'
_diffrn_ambient_temperature 100(2)
_diffrn_detector_area_resol_mean 10.4041
_diffrn_measured_fraction_theta_full 0.988
_diffrn_measured_fraction_theta_max 0.988
_diffrn_measurement_device_type 'Agilent Technologies SuperNova Dual diffractometer with Atlas detector'
_diffrn_measurement_method '\w scan'
_diffrn_radiation_monochromator Mirror
_diffrn_radiation_source 'SuperNova (Cu) X-ray Source'
_diffrn_radiation_type CuK\a
_diffrn_radiation_wavelength 1.54184
_diffrn_reflns_av_R_equivalents 0.0180
_diffrn_reflns_av_unetI/netI 0.0214
_diffrn_reflns_Laue_measured_fraction_full 0.988
_diffrn_reflns_Laue_measured_fraction_max 0.988
_diffrn_reflns_limit_h_max 16
_diffrn_reflns_limit_h_min -16
_diffrn_reflns_limit_k_max 13
_diffrn_reflns_limit_k_min -12
_diffrn_reflns_limit_l_max 20
_diffrn_reflns_limit_l_min -14
_diffrn_reflns_number 9855
_diffrn_reflns_point_group_measured_fraction_full 0.988
_diffrn_reflns_point_group_measured_fraction_max 0.988
_diffrn_reflns_theta_full 74.993
_diffrn_reflns_theta_max 74.993
_diffrn_reflns_theta_min 3.957
_diffrn_standards_decay_% 0
_diffrn_standards_interval_count 0
_diffrn_standards_interval_time 0
_diffrn_standards_number 0
_exptl_absorpt_coefficient_mu 2.253
_exptl_absorpt_correction_T_max 1.00000
_exptl_absorpt_correction_T_min 0.83599
_exptl_absorpt_correction_type multi-scan
_exptl_absorpt_process_details 'CrysAlis PRO (Agilent, 2013)'
_exptl_crystal_colour colourless
_exptl_crystal_density_diffrn 1.299
_exptl_crystal_description cube
_exptl_crystal_F_000 1024
_exptl_crystal_size_max 0.300
_exptl_crystal_size_mid 0.300
_exptl_crystal_size_min 0.300
_refine_diff_density_max 0.289
_refine_diff_density_min -0.303
_refine_diff_density_rms 0.052
_refine_ls_extinction_method none
_refine_ls_goodness_of_fit_ref 1.054
_refine_ls_hydrogen_treatment mixed
_refine_ls_matrix_type full
_refine_ls_number_parameters 307
_refine_ls_number_reflns 4995
_refine_ls_number_restraints 6
_refine_ls_restrained_S_all 1.053
_refine_ls_R_factor_all 0.0323
_refine_ls_R_factor_gt 0.0304
_refine_ls_shift/su_max 0.001
_refine_ls_shift/su_mean 0.000
_refine_ls_structure_factor_coef Fsqd
_refine_ls_weighting_details 'w=1/[\s^2^(Fo^2^)+(0.0394P)^2^+0.8508P] where P=(Fo^2^+2Fc^2^)/3'
_refine_ls_weighting_scheme calc
_refine_ls_wR_factor_gt 0.0765
_refine_ls_wR_factor_ref 0.0778
_reflns_Friedel_coverage 0.000
_reflns_number_gt 4702
_reflns_number_total 4995
_reflns_threshold_expression 'I > 2\s(I)'
_cod_data_source_file d0ce01810d2.cif
_cod_data_source_block shelx
_cod_depositor_comments 'Adding full bibliography for 7242130--7242133.cif.'
_cod_original_sg_symbol_H-M 'P 21/n'
_cod_database_code 7242130
_shelx_shelxl_version_number 2018/3
_shelx_space_group_comment
;
The symmetry employed for this shelxl refinement is uniquely defined
by the following loop, which should always be used as a source of
symmetry information in preference to the above space-group names.
They are only intended as comments.
;
_shelx_estimated_absorpt_t_min 0.551
_shelx_estimated_absorpt_t_max 0.551

loop_
_space_group_symop_operation_xyz
'x, y, z'
'x+1/2, -y+1/2, z+1/2'
'-x, -y, -z'
'-x-1/2, y-1/2, -z-1/2'

loop_
_atom_site_label
_atom_site_type_symbol
_atom_site_fract_x
_atom_site_fract_y
_atom_site_fract_z
_atom_site_U_iso_or_equiv
_atom_site_adp_type
_atom_site_occupancy
_atom_site_site_symmetry_order
_atom_site_calc_flag
_atom_site_refinement_flags_posn
_atom_site_refinement_flags_adp
_atom_site_refinement_flags_occupancy
_atom_site_disorder_assembly
_atom_site_disorder_group
S1 S 0.65997(2) 0.21787(3) 0.03587(2) 0.01988(8) Uani 1 1 d . . . . .
O1 O 0.48400(7) 0.34005(9) 0.26220(6) 0.0245(2) Uani 1 1 d D . . . .
H1O H 0.4757(14) 0.3484(17) 0.3113(6) 0.037 Uiso 1 1 d D U . . .
O2 O 0.47200(7) 0.15776(9) -0.08984(5) 0.02193(19) Uani 1 1 d D . . . .
H2O H 0.5272(9) 0.1705(17) -0.0601(10) 0.033 Uiso 1 1 d D U . . .
N1 N 0.61060(8) 0.37232(10) 0.14769(7) 0.0200(2) Uani 1 1 d D . . . .
H1N H 0.5776(11) 0.3773(15) 0.1893(8) 0.024 Uiso 1 1 d D U . . .
N2 N 0.48341(7) 0.25217(9) 0.08894(6) 0.0146(2) Uani 1 1 d . . . . .
C1 C 0.58049(9) 0.28446(11) 0.09323(7) 0.0158(2) Uani 1 1 d . . . . .
C2 C 0.70032(9) 0.44020(11) 0.15420(8) 0.0194(2) Uani 1 1 d . . . . .
C3 C 0.72918(10) 0.49792(13) 0.08688(9) 0.0275(3) Uani 1 1 d . . . . .
H3 H 0.691723 0.487451 0.033849 0.033 Uiso 1 1 calc R U . . .
C4 C 0.81356(11) 0.57133(14) 0.09786(11) 0.0358(4) Uani 1 1 d . . . . .
H4 H 0.834014 0.610433 0.051952 0.043 Uiso 1 1 calc R U . . .
C5 C 0.86802(10) 0.58781(14) 0.17535(12) 0.0369(4) Uani 1 1 d . . . . .
H5 H 0.925032 0.638751 0.182444 0.044 Uiso 1 1 calc R U . . .
C6 C 0.83911(10) 0.52995(14) 0.24218(10) 0.0326(3) Uani 1 1 d . . . . .
H6 H 0.876591 0.540605 0.295188 0.039 Uiso 1 1 calc R U . . .
C7 C 0.75509(9) 0.45608(12) 0.23176(9) 0.0238(3) Uani 1 1 d . . . . .
H7 H 0.735156 0.416489 0.277693 0.029 Uiso 1 1 calc R U . . .
C8 C 0.40869(9) 0.32644(11) 0.12264(7) 0.0166(2) Uani 1 1 d . . . . .
H8A H 0.342862 0.316561 0.087732 0.020 Uiso 1 1 calc R U . . .
H8B H 0.428269 0.411552 0.119958 0.020 Uiso 1 1 calc R U . . .
C9 C 0.39741(9) 0.29630(11) 0.21032(7) 0.0180(2) Uani 1 1 d . . . . .
H9A H 0.336194 0.334281 0.225016 0.022 Uiso 1 1 calc R U . . .
H9B H 0.391673 0.208631 0.216822 0.022 Uiso 1 1 calc R U . . .
C10 C 0.44410(9) 0.13821(11) 0.05324(7) 0.0156(2) Uani 1 1 d . . . . .
H10A H 0.392695 0.108055 0.085173 0.019 Uiso 1 1 calc R U . . .
H10B H 0.499317 0.079067 0.058500 0.019 Uiso 1 1 calc R U . . .
C11 C 0.39806(9) 0.14691(12) -0.03631(7) 0.0187(2) Uani 1 1 d . . . . .
H11A H 0.357037 0.074654 -0.051538 0.022 Uiso 1 1 calc R U . . .
H11B H 0.352993 0.217226 -0.043794 0.022 Uiso 1 1 calc R U . . .
S21 S 0.66284(2) 0.32832(3) 0.55027(2) 0.01836(8) Uani 1 1 d . . . . .
O21 O 0.47525(7) 0.32689(10) 0.79517(6) 0.0287(2) Uani 1 1 d D . . . .
H21O H 0.4737(15) 0.2763(15) 0.8328(9) 0.043 Uiso 1 1 d D U . . .
O22 O 0.47149(7) 0.37786(9) 0.42055(5) 0.0239(2) Uani 1 1 d D . . . .
H22O H 0.5276(9) 0.3684(17) 0.4493(10) 0.036 Uiso 1 1 d D U . . .
N21 N 0.61909(7) 0.38751(9) 0.69936(6) 0.0153(2) Uani 1 1 d D . . . .
H21N H 0.5798(10) 0.3687(14) 0.7349(8) 0.018 Uiso 1 1 d D U . . .
N22 N 0.48697(7) 0.32651(9) 0.60673(6) 0.0145(2) Uani 1 1 d . . . . .
C21 C 0.58652(8) 0.34987(10) 0.62214(7) 0.0143(2) Uani 1 1 d . . . . .
C22 C 0.71198(8) 0.43751(10) 0.73357(7) 0.0144(2) Uani 1 1 d . . . . .
C23 C 0.77088(9) 0.50860(11) 0.69018(7) 0.0164(2) Uani 1 1 d . . . . .
H23 H 0.751386 0.522001 0.633157 0.020 Uiso 1 1 calc R U . . .
C24 C 0.85855(9) 0.55991(11) 0.73096(8) 0.0206(3) Uani 1 1 d . . . . .
H24 H 0.899386 0.606941 0.701113 0.025 Uiso 1 1 calc R U . . .
C25 C 0.88694(9) 0.54321(12) 0.81451(8) 0.0237(3) Uani 1 1 d . . . . .
H25 H 0.946670 0.578820 0.841820 0.028 Uiso 1 1 calc R U . . .
C26 C 0.82746(10) 0.47412(12) 0.85782(8) 0.0230(3) Uani 1 1 d . . . . .
H26 H 0.846145 0.463095 0.915174 0.028 Uiso 1 1 calc R U . . .
C27 C 0.74053(9) 0.42084(11) 0.81779(7) 0.0181(2) Uani 1 1 d . . . . .
H27 H 0.700456 0.372978 0.847795 0.022 Uiso 1 1 calc R U . . .
C28 C 0.41469(8) 0.37774(11) 0.65611(7) 0.0160(2) Uani 1 1 d . . . . .
H28A H 0.349848 0.389621 0.620155 0.019 Uiso 1 1 calc R U . . .
H28B H 0.439222 0.457407 0.676254 0.019 Uiso 1 1 calc R U . . .
C29 C 0.39687(9) 0.30241(12) 0.72882(8) 0.0210(3) Uani 1 1 d . . . . .
H29A H 0.330979 0.322249 0.744945 0.025 Uiso 1 1 calc R U . . .
H29B H 0.396973 0.216446 0.714347 0.025 Uiso 1 1 calc R U . . .
C30 C 0.44194(9) 0.25285(11) 0.53724(7) 0.0165(2) Uani 1 1 d . . . . .
H30A H 0.388580 0.202547 0.554821 0.020 Uiso 1 1 calc R U . . .
H30B H 0.493799 0.198762 0.521177 0.020 Uiso 1 1 calc R U . . .
C31 C 0.39746(9) 0.32617(12) 0.46315(7) 0.0189(2) Uani 1 1 d . . . . .
H31A H 0.353149 0.274201 0.424925 0.023 Uiso 1 1 calc R U . . .
H31B H 0.355735 0.390876 0.481353 0.023 Uiso 1 1 calc R U . . .

loop_
_atom_site_aniso_label
_atom_site_aniso_U_11
_atom_site_aniso_U_22
_atom_site_aniso_U_33
_atom_site_aniso_U_23
_atom_site_aniso_U_13
_atom_site_aniso_U_12
S1 0.01158(14) 0.02695(17) 0.02216(15) -0.00294(12) 0.00595(11) 0.00122(11)
O1 0.0217(4) 0.0335(5) 0.0196(4) -0.0077(4) 0.0072(4) -0.0093(4)
O2 0.0212(4) 0.0296(5) 0.0153(4) 0.0009(4) 0.0036(3) -0.0017(4)
N1 0.0143(5) 0.0244(6) 0.0225(5) -0.0054(4) 0.0065(4) -0.0055(4)
N2 0.0115(4) 0.0158(5) 0.0171(5) -0.0021(4) 0.0041(4) 0.0001(4)
C1 0.0125(5) 0.0183(6) 0.0167(5) 0.0030(4) 0.0027(4) 0.0003(4)
C2 0.0110(5) 0.0168(6) 0.0305(6) -0.0024(5) 0.0038(5) -0.0004(4)
C3 0.0208(6) 0.0261(7) 0.0355(7) 0.0055(6) 0.0039(5) -0.0031(5)
C4 0.0249(7) 0.0259(7) 0.0590(10) 0.0080(7) 0.0140(7) -0.0045(6)
C5 0.0160(6) 0.0222(7) 0.0723(11) -0.0079(7) 0.0055(7) -0.0049(5)
C6 0.0172(6) 0.0286(7) 0.0492(9) -0.0134(7) -0.0038(6) 0.0002(6)
C7 0.0169(6) 0.0223(6) 0.0316(7) -0.0056(5) 0.0015(5) 0.0014(5)
C8 0.0116(5) 0.0170(6) 0.0218(6) -0.0015(4) 0.0043(4) 0.0018(4)
C9 0.0153(5) 0.0177(6) 0.0225(6) -0.0047(5) 0.0078(4) -0.0022(4)
C10 0.0146(5) 0.0151(6) 0.0176(5) -0.0009(4) 0.0042(4) -0.0017(4)
C11 0.0160(5) 0.0216(6) 0.0185(6) -0.0014(5) 0.0027(4) -0.0010(5)
S21 0.01134(14) 0.02465(17) 0.01958(15) -0.00535(11) 0.00394(10) 0.00054(10)
O21 0.0199(4) 0.0431(6) 0.0237(5) 0.0140(4) 0.0046(4) -0.0032(4)
O22 0.0203(4) 0.0347(5) 0.0163(4) 0.0039(4) 0.0012(3) -0.0042(4)
N21 0.0103(4) 0.0200(5) 0.0157(5) 0.0009(4) 0.0026(4) -0.0011(4)
N22 0.0105(4) 0.0166(5) 0.0162(5) -0.0010(4) 0.0013(4) 0.0003(4)
C21 0.0121(5) 0.0128(5) 0.0176(5) 0.0013(4) 0.0013(4) 0.0013(4)
C22 0.0104(5) 0.0141(5) 0.0182(5) -0.0022(4) 0.0008(4) 0.0020(4)
C23 0.0146(5) 0.0162(5) 0.0189(5) -0.0012(4) 0.0035(4) 0.0013(4)
C24 0.0155(6) 0.0180(6) 0.0292(6) -0.0042(5) 0.0063(5) -0.0024(5)
C25 0.0167(6) 0.0229(6) 0.0297(7) -0.0085(5) -0.0027(5) -0.0028(5)
C26 0.0227(6) 0.0245(6) 0.0196(6) -0.0034(5) -0.0040(5) 0.0011(5)
C27 0.0181(6) 0.0178(6) 0.0181(6) 0.0002(5) 0.0017(4) 0.0007(5)
C28 0.0102(5) 0.0176(6) 0.0205(6) 0.0000(4) 0.0028(4) 0.0016(4)
C29 0.0153(5) 0.0213(6) 0.0278(6) 0.0029(5) 0.0078(5) -0.0012(5)
C30 0.0136(5) 0.0157(5) 0.0195(6) -0.0014(4) 0.0000(4) -0.0021(4)
C31 0.0157(5) 0.0220(6) 0.0181(6) 0.0002(5) -0.0003(4) -0.0019(5)

loop_
_atom_type_symbol
_atom_type_description
_atom_type_scat_dispersion_real
_atom_type_scat_dispersion_imag
_atom_type_scat_source
C C 0.0181 0.0091 'International Tables Vol C Tables 4.2.6.8 and 6.1.1.4'
H H 0.0000 0.0000 'International Tables Vol C Tables 4.2.6.8 and 6.1.1.4'
N N 0.0311 0.0180 'International Tables Vol C Tables 4.2.6.8 and 6.1.1.4'
O O 0.0492 0.0322 'International Tables Vol C Tables 4.2.6.8 and 6.1.1.4'
S S 0.3331 0.5567 'International Tables Vol C Tables 4.2.6.8 and 6.1.1.4'

loop_
_geom_angle_atom_site_label_1
_geom_angle_atom_site_label_2
_geom_angle_atom_site_label_3
_geom_angle
_geom_angle_site_symmetry_1
_geom_angle_site_symmetry_3
_geom_angle_publ_flag
C9 O1 H1O 113.7(13) . . ?
C11 O2 H2O 107.0(13) . . ?
C1 N1 C2 127.40(11) . . ?
C1 N1 H1N 115.5(11) . . ?
C2 N1 H1N 115.8(11) . . ?
C1 N2 C10 122.86(10) . . ?
C1 N2 C8 122.75(10) . . ?
C10 N2 C8 114.35(9) . . ?
N2 C1 N1 114.99(10) . . ?
N2 C1 S1 122.68(9) . . ?
N1 C1 S1 122.32(9) . . ?
C3 C2 C7 120.16(12) . . ?
C3 C2 N1 121.68(12) . . ?
C7 C2 N1 117.95(12) . . ?
C2 C3 C4 119.37(14) . . ?
C2 C3 H3 120.3 . . ?
C4 C3 H3 120.3 . . ?
C5 C4 C3 120.55(15) . . ?
C5 C4 H4 119.7 . . ?
C3 C4 H4 119.7 . . ?
C6 C5 C4 119.88(13) . . ?
C6 C5 H5 120.1 . . ?
C4 C5 H5 120.1 . . ?
C5 C6 C7 119.98(14) . . ?
C5 C6 H6 120.0 . . ?
C7 C6 H6 120.0 . . ?
C2 C7 C6 120.07(14) . . ?
C2 C7 H7 120.0 . . ?
C6 C7 H7 120.0 . . ?
N2 C8 C9 113.92(10) . . ?
N2 C8 H8A 108.8 . . ?
C9 C8 H8A 108.8 . . ?
N2 C8 H8B 108.8 . . ?
C9 C8 H8B 108.8 . . ?
H8A C8 H8B 107.7 . . ?
O1 C9 C8 107.86(10) . . ?
O1 C9 H9A 110.1 . . ?
C8 C9 H9A 110.1 . . ?
O1 C9 H9B 110.1 . . ?
C8 C9 H9B 110.1 . . ?
H9A C9 H9B 108.4 . . ?
N2 C10 C11 113.93(10) . . ?
N2 C10 H10A 108.8 . . ?
C11 C10 H10A 108.8 . . ?
N2 C10 H10B 108.8 . . ?
C11 C10 H10B 108.8 . . ?
H10A C10 H10B 107.7 . . ?
O2 C11 C10 112.55(10) . . ?
O2 C11 H11A 109.1 . . ?
C10 C11 H11A 109.1 . . ?
O2 C11 H11B 109.1 . . ?
C10 C11 H11B 109.1 . . ?
H11A C11 H11B 107.8 . . ?
C29 O21 H21O 109.8(14) . . ?
C31 O22 H22O 108.0(13) . . ?
C21 N21 C22 130.19(10) . . ?
C21 N21 H21N 114.4(10) . . ?
C22 N21 H21N 114.8(10) . . ?
C21 N22 C30 122.59(10) . . ?
C21 N22 C28 122.65(10) . . ?
C30 N22 C28 114.70(9) . . ?
N21 C21 N22 114.29(10) . . ?
N21 C21 S21 123.78(9) . . ?
N22 C21 S21 121.91(9) . . ?
C23 C22 C27 119.48(11) . . ?
C23 C22 N21 124.09(11) . . ?
C27 C22 N21 116.22(11) . . ?
C24 C23 C22 119.62(11) . . ?
C24 C23 H23 120.2 . . ?
C22 C23 H23 120.2 . . ?
C25 C24 C23 120.87(12) . . ?
C25 C24 H24 119.6 . . ?
C23 C24 H24 119.6 . . ?
C26 C25 C24 119.44(11) . . ?
C26 C25 H25 120.3 . . ?
C24 C25 H25 120.3 . . ?
C25 C26 C27 120.38(12) . . ?
C25 C26 H26 119.8 . . ?
C27 C26 H26 119.8 . . ?
C26 C27 C22 120.19(12) . . ?
C26 C27 H27 119.9 . . ?
C22 C27 H27 119.9 . . ?
N22 C28 C29 114.65(10) . . ?
N22 C28 H28A 108.6 . . ?
C29 C28 H28A 108.6 . . ?
N22 C28 H28B 108.6 . . ?
C29 C28 H28B 108.6 . . ?
H28A C28 H28B 107.6 . . ?
O21 C29 C28 108.26(10) . . ?
O21 C29 H29A 110.0 . . ?
C28 C29 H29A 110.0 . . ?
O21 C29 H29B 110.0 . . ?
C28 C29 H29B 110.0 . . ?
H29A C29 H29B 108.4 . . ?
N22 C30 C31 113.19(10) . . ?
N22 C30 H30A 108.9 . . ?
C31 C30 H30A 108.9 . . ?
N22 C30 H30B 108.9 . . ?
C31 C30 H30B 108.9 . . ?
H30A C30 H30B 107.8 . . ?
O22 C31 C30 113.16(10) . . ?
O22 C31 H31A 108.9 . . ?
C30 C31 H31A 108.9 . . ?
O22 C31 H31B 108.9 . . ?
C30 C31 H31B 108.9 . . ?
H31A C31 H31B 107.8 . . ?

loop_
_geom_bond_atom_site_label_1
_geom_bond_atom_site_label_2
_geom_bond_distance
_geom_bond_site_symmetry_2
_geom_bond_publ_flag
S1 C1 1.7028(12) . ?
O1 C9 1.4277(15) . ?
O1 H1O 0.838(9) . ?
O2 C11 1.4319(15) . ?
O2 H2O 0.841(9) . ?
N1 C1 1.3518(16) . ?
N1 C2 1.4188(15) . ?
N1 H1N 0.873(9) . ?
N2 C1 1.3499(15) . ?
N2 C10 1.4688(15) . ?
N2 C8 1.4766(14) . ?
C2 C3 1.3887(19) . ?
C2 C7 1.3902(18) . ?
C3 C4 1.3929(19) . ?
C3 H3 0.9500 . ?
C4 C5 1.388(2) . ?
C4 H4 0.9500 . ?
C5 C6 1.383(2) . ?
C5 H5 0.9500 . ?
C6 C7 1.3920(19) . ?
C6 H6 0.9500 . ?
C7 H7 0.9500 . ?
C8 C9 1.5141(17) . ?
C8 H8A 0.9900 . ?
C8 H8B 0.9900 . ?
C9 H9A 0.9900 . ?
C9 H9B 0.9900 . ?
C10 C11 1.5178(16) . ?
C10 H10A 0.9900 . ?
C10 H10B 0.9900 . ?
C11 H11A 0.9900 . ?
C11 H11B 0.9900 . ?
S21 C21 1.6985(12) . ?
O21 C29 1.4304(16) . ?
O21 H21O 0.842(9) . ?
O22 C31 1.4259(15) . ?
O22 H22O 0.838(9) . ?
N21 C21 1.3511(15) . ?
N21 C22 1.4108(14) . ?
N21 H21N 0.873(9) . ?
N22 C21 1.3544(15) . ?
N22 C30 1.4673(15) . ?
N22 C28 1.4756(15) . ?
C22 C23 1.3941(17) . ?
C22 C27 1.3975(16) . ?
C23 C24 1.3939(17) . ?
C23 H23 0.9500 . ?
C24 C25 1.3868(19) . ?
C24 H24 0.9500 . ?
C25 C26 1.386(2) . ?
C25 H25 0.9500 . ?
C26 C27 1.3911(17) . ?
C26 H26 0.9500 . ?
C27 H27 0.9500 . ?
C28 C29 1.5134(17) . ?
C28 H28A 0.9900 . ?
C28 H28B 0.9900 . ?
C29 H29A 0.9900 . ?
C29 H29B 0.9900 . ?
C30 C31 1.5187(16) . ?
C30 H30A 0.9900 . ?
C30 H30B 0.9900 . ?
C31 H31A 0.9900 . ?
C31 H31B 0.9900 . ?

loop_
_geom_torsion_atom_site_label_1
_geom_torsion_atom_site_label_2
_geom_torsion_atom_site_label_3
_geom_torsion_atom_site_label_4
_geom_torsion
_geom_torsion_site_symmetry_1
_geom_torsion_site_symmetry_2
_geom_torsion_site_symmetry_3
_geom_torsion_site_symmetry_4
_geom_torsion_publ_flag
C10 N2 C1 N1 -161.48(11) . . . . ?
C8 N2 C1 N1 16.10(16) . . . . ?
C10 N2 C1 S1 17.34(16) . . . . ?
C8 N2 C1 S1 -165.08(9) . . . . ?
C2 N1 C1 N2 -166.51(12) . . . . ?
C2 N1 C1 S1 14.67(18) . . . . ?
C1 N1 C2 C3 51.55(19) . . . . ?
C1 N1 C2 C7 -133.78(14) . . . . ?
C7 C2 C3 C4 0.2(2) . . . . ?
N1 C2 C3 C4 174.79(13) . . . . ?
C2 C3 C4 C5 -0.6(2) . . . . ?
C3 C4 C5 C6 0.7(2) . . . . ?
C4 C5 C6 C7 -0.5(2) . . . . ?
C3 C2 C7 C6 0.0(2) . . . . ?
N1 C2 C7 C6 -174.77(12) . . . . ?
C5 C6 C7 C2 0.1(2) . . . . ?
C1 N2 C8 C9 -91.82(13) . . . . ?
C10 N2 C8 C9 85.95(12) . . . . ?
N2 C8 C9 O1 73.33(12) . . . . ?
C1 N2 C10 C11 -95.02(13) . . . . ?
C8 N2 C10 C11 87.21(12) . . . . ?
N2 C10 C11 O2 74.54(13) . . . . ?
C22 N21 C21 N22 -168.69(11) . . . . ?
C22 N21 C21 S21 13.32(18) . . . . ?
C30 N22 C21 N21 -161.47(10) . . . . ?
C28 N22 C21 N21 21.51(16) . . . . ?
C30 N22 C21 S21 16.56(16) . . . . ?
C28 N22 C21 S21 -160.46(9) . . . . ?
C21 N21 C22 C23 31.80(19) . . . . ?
C21 N21 C22 C27 -153.45(12) . . . . ?
C27 C22 C23 C24 1.41(17) . . . . ?
N21 C22 C23 C24 176.00(11) . . . . ?
C22 C23 C24 C25 -1.34(18) . . . . ?
C23 C24 C25 C26 0.3(2) . . . . ?
C24 C25 C26 C27 0.7(2) . . . . ?
C25 C26 C27 C22 -0.60(19) . . . . ?
C23 C22 C27 C26 -0.46(18) . . . . ?
N21 C22 C27 C26 -175.47(11) . . . . ?
C21 N22 C28 C29 -90.24(13) . . . . ?
C30 N22 C28 C29 92.52(12) . . . . ?
N22 C28 C29 O21 82.80(13) . . . . ?
C21 N22 C30 C31 -97.19(13) . . . . ?
C28 N22 C30 C31 80.05(12) . . . . ?
N22 C30 C31 O22 73.76(13) . . . . ?
